data_7017195
loop_
_publ_author_name
'Langley, Stuart K.'
'Chilton, Nicholas F.'
'Moubaraki, Boujemaa'
'Murray, Keith S.'

_publ_section_title
;
 Self-assembled decanuclear Na(I)(2)Mn(II)(4)Mn(III)(4) complexes: from
 discrete clusters to 1-D and 2-D structures, with the Mn(II)(4)Mn(III)(4)
 unit displaying a large spin ground state and probable SMM behaviour.
;
_journal_issue 45
_journal_name_full 'Dalton transactions (Cambridge, England : 2003)'
_journal_page_first 12201
_journal_page_last 12209
_journal_paper_doi 10.1039/c1dt10739a
_journal_volume 40
_journal_year 2011
_chemical_formula_sum 'C72 H111 Mn8 N12 Na2 O35'
_chemical_formula_weight 2190.23
_chemical_name_systematic
;
?
;
_space_group_IT_number 15
_symmetry_cell_setting monoclinic
_symmetry_space_group_name_Hall '-C 2yc'
_symmetry_space_group_name_H-M 'C 1 2/c 1'
_atom_sites_solution_hydrogens geom
_atom_sites_solution_primary direct
_atom_sites_solution_secondary difmap
_audit_creation_date '9 November 2005'
_audit_creation_method SHELXL-97
_cell_angle_alpha 90.00
_cell_angle_beta 100.2860(10)
_cell_angle_gamma 90.00
_cell_formula_units_Z 4
_cell_length_a 25.8728(6)
_cell_length_b 24.3303(5)
_cell_length_c 16.0384(4)
_cell_measurement_reflns_used 9657
_cell_measurement_temperature 123(2)
_cell_measurement_theta_max 26.32
_cell_measurement_theta_min 2.11
_cell_volume 9933.8(4)
_computing_cell_refinement 'Bruker Apex2 V2.0'
_computing_data_collection 'Bruker Apex2 V2.0'
_computing_data_reduction 'Bruker Apex2 V2.0'
_computing_molecular_graphics X-Seed
_computing_publication_material CIFTAB
_computing_structure_refinement 'SHELXL-97 (Sheldrick, 1997)'
_computing_structure_solution 'SHELXS-97 (Sheldrick, 1990)'
_diffrn_ambient_temperature 123(2)
_diffrn_measured_fraction_theta_full 0.996
_diffrn_measured_fraction_theta_max 0.996
_diffrn_measurement_device_type 'Bruker X8 APEX CCD'
_diffrn_measurement_method '\f and \w scans'
_diffrn_radiation_monochromator graphite
_diffrn_radiation_source 'fine-focus sealed tube'
_diffrn_radiation_type MoK\a
_diffrn_radiation_wavelength 0.71073
_diffrn_reflns_av_R_equivalents 0.0483
_diffrn_reflns_av_sigmaI/netI 0.0543
_diffrn_reflns_limit_h_max 32
_diffrn_reflns_limit_h_min -31
_diffrn_reflns_limit_k_max 30
_diffrn_reflns_limit_k_min -30
_diffrn_reflns_limit_l_max 20
_diffrn_reflns_limit_l_min -20
_diffrn_reflns_number 35026
_diffrn_reflns_theta_full 26.37
_diffrn_reflns_theta_max 26.37
_diffrn_reflns_theta_min 2.51
_exptl_absorpt_coefficient_mu 1.074
_exptl_absorpt_correction_T_max 0.948
_exptl_absorpt_correction_T_min 0.807
_exptl_absorpt_correction_type multi-scan
_exptl_absorpt_process_details SADABS
_exptl_crystal_colour brown
_exptl_crystal_density_diffrn 1.469
_exptl_crystal_density_method 'not measured'
_exptl_crystal_description plate
_exptl_crystal_F_000 4544
_exptl_crystal_size_max 0.2
_exptl_crystal_size_mid 0.2
_exptl_crystal_size_min 0.05
_platon_squeeze_details
;
PLATON/SQUEEZE Spek, A.L. (1990), Acta Cryst. A46, C-34
;
_refine_diff_density_max 0.659
_refine_diff_density_min -0.763
_refine_diff_density_rms 0.093
_refine_ls_extinction_method none
_refine_ls_goodness_of_fit_ref 1.068
_refine_ls_hydrogen_treatment constr
_refine_ls_matrix_type full
_refine_ls_number_parameters 644
_refine_ls_number_reflns 10121
_refine_ls_number_restraints 75
_refine_ls_restrained_S_all 1.073
_refine_ls_R_factor_all 0.0822
_refine_ls_R_factor_gt 0.0658
_refine_ls_shift/su_max 0.001
_refine_ls_shift/su_mean 0.000
_refine_ls_structure_factor_coef Fsqd
_refine_ls_weighting_details 'calc w=1/[\s^2^(Fo^2^)+(0.0612P)^2^+51.2899P] where P=(Fo^2^+2Fc^2^)/3'
_refine_ls_weighting_scheme calc
_refine_ls_wR_factor_gt 0.1549
_refine_ls_wR_factor_ref 0.1647
_reflns_number_gt 8059
_reflns_number_total 10121
_reflns_threshold_expression >2sigma(I)
_cod_data_source_file c1dt10739a.txt
_cod_data_source_block 747sq
_cod_original_sg_symbol_H-M C2/c
_cod_database_code 7017195

loop_
_symmetry_equiv_pos_as_xyz
'x, y, z'
'-x, y, -z+1/2'
'x+1/2, y+1/2, z'
'-x+1/2, y+1/2, -z+1/2'
'-x, -y, -z'
'x, -y, z-1/2'
'-x+1/2, -y+1/2, -z'
'x+1/2, -y+1/2, z-1/2'

loop_
_atom_site_label
_atom_site_type_symbol
_atom_site_fract_x
_atom_site_fract_y
_atom_site_fract_z
_atom_site_U_iso_or_equiv
_atom_site_adp_type
_atom_site_occupancy
_atom_site_symmetry_multiplicity
_atom_site_calc_flag
_atom_site_refinement_flags
_atom_site_disorder_assembly
_atom_site_disorder_group
Mn1 Mn 0.11314(3) 0.30221(3) 0.60292(4) 0.03007(17) Uani 1 1 d . . .
Na1 Na 0.12404(8) 0.41757(7) 0.48046(11) 0.0361(4) Uani 1 1 d . . .
O1 O 0.05646(13) 0.25872(15) 0.6223(2) 0.0427(8) Uani 1 1 d . . .
N1 N 0.12304(16) 0.35068(18) 0.7308(3) 0.0392(10) Uani 1 1 d . . .
C1 C 0.00566(19) 0.2617(2) 0.5862(3) 0.0373(11) Uani 1 1 d . . .
Mn2 Mn 0.20581(2) 0.30743(2) 0.49284(4) 0.02308(16) Uani 1 1 d . . .
O2 O 0.06579(12) 0.34844(13) 0.5248(2) 0.0353(7) Uani 1 1 d . . .
N2 N 0.24232(13) 0.24537(13) 0.4120(2) 0.0229(7) Uani 1 1 d . . .
C2 C -0.0276(2) 0.2224(2) 0.6121(3) 0.0437(12) Uani 1 1 d . . .
H2 H -0.0137 0.1964 0.6545 0.052 Uiso 1 1 calc R . .
Mn3 Mn 0.31462(3) 0.30878(3) 0.39826(4) 0.02756(17) Uani 1 1 d . . .
O3 O -0.0002(5) 0.3672(6) 0.4235(9) 0.038(3) Uani 0.50 1 d P A 2
N3 N 0.21980(15) 0.23227(14) 0.3419(2) 0.0291(8) Uani 1 1 d . . .
C3 C -0.0803(2) 0.2209(3) 0.5769(4) 0.0526(15) Uani 1 1 d . . .
H3 H -0.1023 0.1938 0.5949 0.063 Uiso 1 1 calc R . .
Mn4 Mn 0.22071(3) 0.39933(3) 0.35437(4) 0.02986(18) Uani 1 1 d . . .
O4 O 0.15961(12) 0.25466(13) 0.67581(19) 0.0330(7) Uani 1 1 d . . .
N4 N 0.19847(17) 0.22011(17) 0.2754(3) 0.0409(10) Uani 1 1 d . . .
C4 C -0.1013(2) 0.2592(3) 0.5148(5) 0.0651(18) Uani 1 1 d . . .
H4 H -0.1375 0.2581 0.4897 0.078 Uiso 1 1 calc R . .
O5 O 0.16825(12) 0.35279(12) 0.58354(18) 0.0293(7) Uani 1 1 d . . .
N5 N 0.16342(16) 0.39833(15) 0.2278(2) 0.0336(9) Uani 1 1 d . . .
C5 C -0.0689(2) 0.2981(3) 0.4909(4) 0.0580(16) Uani 1 1 d . . .
H5 H -0.0832 0.3248 0.4499 0.070 Uiso 1 1 calc R . .
O6 O 0.0735(4) 0.4570(3) 0.7928(6) 0.124(4) Uani 0.805(11) 1 d PU B 1
H6 H 0.0528 0.4770 0.8141 0.149 Uiso 0.805(11) 1 calc PR B 1
N6 N 0.37598(14) 0.36062(15) 0.4980(2) 0.0322(9) Uani 1 1 d . . .
C6 C -0.01535(19) 0.2997(2) 0.5250(4) 0.0415(12) Uani 1 1 d . A .
O7 O 0.26630(11) 0.36305(11) 0.46740(18) 0.0272(7) Uani 1 1 d . . .
C7 C 0.0164(2) 0.3427(2) 0.4927(4) 0.0463(13) Uani 1 1 d . . .
O8 O 0.16338(11) 0.35834(11) 0.38991(18) 0.0250(6) Uani 1 1 d . . .
C8 C 0.1551(2) 0.3131(2) 0.7931(3) 0.0417(12) Uani 1 1 d . . .
H8A H 0.1436 0.3158 0.8486 0.050 Uiso 1 1 calc R . .
H8B H 0.1927 0.3237 0.8009 0.050 Uiso 1 1 calc R . .
O9 O 0.35717(11) 0.24709(11) 0.49147(18) 0.0258(6) Uani 1 1 d . . .
C9 C 0.1481(2) 0.2546(2) 0.7599(3) 0.0401(12) Uani 1 1 d . . .
H9A H 0.1722 0.2295 0.7966 0.048 Uiso 1 1 calc R . .
H9B H 0.1116 0.2422 0.7590 0.048 Uiso 1 1 calc R . .
O10 O 0.35427(14) 0.36993(16) 0.3186(2) 0.0492(9) Uani 1 1 d . . .
C10 C 0.1525(2) 0.3984(2) 0.7113(3) 0.0392(12) Uani 1 1 d . . .
H10A H 0.1705 0.4156 0.7647 0.047 Uiso 1 1 calc R . .
H10B H 0.1281 0.4258 0.6801 0.047 Uiso 1 1 calc R . .
O11 O 0.24744(12) 0.33888(13) 0.30217(18) 0.0304(7) Uani 1 1 d . . .
C11 C 0.19286(18) 0.38162(19) 0.6579(3) 0.0325(10) Uani 1 1 d . . .
H11A H 0.2107 0.4148 0.6412 0.039 Uiso 1 1 calc R . .
H11B H 0.2197 0.3578 0.6918 0.039 Uiso 1 1 calc R . .
O12 O 0.19634(13) 0.46210(12) 0.4100(2) 0.0379(8) Uani 1 1 d . . .
C12 C 0.0724(2) 0.3643(3) 0.7560(4) 0.0575(16) Uani 1 1 d . B .
H12A H 0.0566 0.3300 0.7730 0.069 Uiso 1 1 calc R . .
H12B H 0.0484 0.3791 0.7059 0.069 Uiso 1 1 calc R . .
O13 O 0.27450(14) 0.44253(14) 0.3201(2) 0.0452(9) Uani 1 1 d . . .
C13 C 0.0753(3) 0.4059(3) 0.8284(5) 0.071(2) Uani 1 1 d . . .
H13A H 0.0454 0.4007 0.8584 0.086 Uiso 1 1 calc R B 1
H13B H 0.1084 0.4010 0.8696 0.086 Uiso 1 1 calc R B 1
O14 O 0.1974(9) 0.5436(8) 0.4810(8) 0.052(4) Uani 0.50 1 d P C 8
C14 C 0.11368(18) 0.38704(18) 0.2548(3) 0.0317(10) Uani 1 1 d . . .
H14A H 0.0875 0.3743 0.2059 0.038 Uiso 1 1 calc R . .
H14B H 0.1001 0.4210 0.2772 0.038 Uiso 1 1 calc R . .
O15 O 0.13265(18) 0.50349(16) 0.0570(3) 0.0601(11) Uani 1 1 d . . .
C15 C 0.12193(17) 0.34302(17) 0.3234(3) 0.0270(9) Uani 1 1 d . . .
H15A H 0.0891 0.3380 0.3463 0.032 Uiso 1 1 calc R C .
H15B H 0.1305 0.3076 0.2987 0.032 Uiso 1 1 calc R . .
O16 O 0.04792(17) 0.45738(18) 0.3956(3) 0.0629(12) Uani 1 1 d D . .
C16 C 0.1821(2) 0.3524(2) 0.1789(3) 0.0374(11) Uani 1 1 d . . .
H16A H 0.1771 0.3622 0.1181 0.045 Uiso 1 1 calc R . .
H16B H 0.1615 0.3187 0.1848 0.045 Uiso 1 1 calc R . .
C17 C 0.2393(2) 0.3423(2) 0.2127(3) 0.0386(11) Uani 1 1 d . . .
H17A H 0.2505 0.3076 0.1890 0.046 Uiso 1 1 calc R . .
H17B H 0.2606 0.3726 0.1954 0.046 Uiso 1 1 calc R . .
C18 C 0.1643(2) 0.4519(2) 0.1838(4) 0.0491(14) Uani 1 1 d . . .
H18A H 0.1979 0.4550 0.1627 0.059 Uiso 1 1 calc R . .
H18B H 0.1636 0.4817 0.2256 0.059 Uiso 1 1 calc R . .
C19 C 0.1195(2) 0.4609(2) 0.1100(4) 0.0567(17) Uani 1 1 d . . .
H19A H 0.1126 0.4265 0.0770 0.068 Uiso 1 1 calc R . .
H19B H 0.0873 0.4709 0.1317 0.068 Uiso 1 1 calc R . .
C26 C 0.2076(9) 0.5123(16) 0.4253(19) 0.040(7) Uani 0.50 1 d PD C 8
C27 C 0.29388(19) 0.40246(18) 0.5243(3) 0.0337(10) Uani 1 1 d . . .
H27A H 0.2737 0.4104 0.5699 0.040 Uiso 1 1 calc R . .
H27B H 0.2974 0.4371 0.4935 0.040 Uiso 1 1 calc R . .
C28 C 0.34795(19) 0.38116(18) 0.5628(3) 0.0346(11) Uani 1 1 d . . .
H28A H 0.3685 0.4111 0.5947 0.042 Uiso 1 1 calc R . .
H28B H 0.3444 0.3512 0.6032 0.042 Uiso 1 1 calc R . .
C29 C 0.41787(18) 0.3218(2) 0.5353(3) 0.0347(11) Uani 1 1 d . . .
H29A H 0.4391 0.3385 0.5865 0.042 Uiso 1 1 calc R . .
H29B H 0.4413 0.3147 0.4940 0.042 Uiso 1 1 calc R . .
C30 C 0.39471(17) 0.26838(18) 0.5586(3) 0.0314(10) Uani 1 1 d . . .
H30A H 0.4233 0.2412 0.5743 0.038 Uiso 1 1 calc R . .
H30B H 0.3779 0.2743 0.6086 0.038 Uiso 1 1 calc R . .
C31 C 0.4036(2) 0.3891(3) 0.3655(4) 0.0556(16) Uani 1 1 d . . .
H31A H 0.4159 0.4209 0.3359 0.067 Uiso 1 1 calc R . .
H31B H 0.4302 0.3595 0.3685 0.067 Uiso 1 1 calc R . .
C32 C 0.3981(2) 0.4057(2) 0.4531(4) 0.0480(14) Uani 1 1 d . . .
H32A H 0.4330 0.4162 0.4854 0.058 Uiso 1 1 calc R . .
H32B H 0.3749 0.4383 0.4502 0.058 Uiso 1 1 calc R . .
C33 C 0.0234(5) 0.4949(5) 0.4491(8) 0.107(4) Uani 0.75 1 d PDU C 3
H33A H 0.0445 0.5285 0.4597 0.161 Uiso 0.75 1 calc PR C 3
H33B H 0.0214 0.4769 0.5031 0.161 Uiso 0.75 1 calc PR C 3
H33C H -0.0121 0.5044 0.4200 0.161 Uiso 0.75 1 calc PR C 3
C34 C 0.0159(13) 0.4554(16) 0.3147(12) 0.111(12) Uani 0.25 1 d PDU C 4
H34A H -0.0175 0.4376 0.3188 0.166 Uiso 0.25 1 calc PR C 4
H34B H 0.0338 0.4344 0.2761 0.166 Uiso 0.25 1 calc PR C 4
H34C H 0.0092 0.4928 0.2929 0.166 Uiso 0.25 1 calc PR C 4
O3' O -0.0093(6) 0.3802(7) 0.4493(12) 0.064(5) Uani 0.50 1 d P A 1
O6' O 0.0297(9) 0.4360(9) 0.8469(15) 0.066(8) Uani 0.195(11) 1 d PU B 2
H6' H 0.0167 0.4549 0.8045 0.079 Uiso 0.195(11) 1 calc PR B 2
C20' C 0.2887(7) 0.4936(9) 0.3194(12) 0.030(4) Uani 0.50 1 d PU C 7
C21' C 0.3262(8) 0.5122(8) 0.2788(13) 0.048(5) Uani 0.50 1 d PU C 7
H21' H 0.3431 0.4872 0.2470 0.058 Uiso 0.50 1 calc PR C 7
C22' C 0.3408(9) 0.5671(8) 0.2823(13) 0.060(5) Uani 0.50 1 d P C 7
H22' H 0.3676 0.5805 0.2542 0.072 Uiso 0.50 1 calc PR C 7
C23' C 0.3145(7) 0.6009(9) 0.3284(13) 0.055(6) Uani 0.50 1 d PU C 7
H23' H 0.3241 0.6386 0.3325 0.066 Uiso 0.50 1 calc PR C 7
C24' C 0.2755(8) 0.5841(9) 0.3686(13) 0.046(5) Uani 0.50 1 d P C 7
H24' H 0.2575 0.6093 0.3986 0.056 Uiso 0.50 1 calc PR C 7
C25' C 0.2621(6) 0.5258(7) 0.3639(10) 0.032(4) Uani 0.50 1 d PU C 7
H27 H 0.3336 0.3990 0.3046 0.050 Uiso 1 1 d . . .
H15 H 0.1668 0.4936 0.0532 0.050 Uiso 1 1 d . . .
C20 C 0.2772(7) 0.4994(10) 0.3348(12) 0.026(4) Uani 0.50 1 d PU C 8
C21 C 0.3173(8) 0.5262(7) 0.2953(11) 0.039(4) Uani 0.50 1 d PU C 8
H21 H 0.3373 0.5042 0.2639 0.047 Uiso 0.50 1 calc PR C 8
C22 C 0.3274(7) 0.5817(7) 0.3012(11) 0.038(4) Uani 0.50 1 d P C 8
H22 H 0.3520 0.5981 0.2712 0.046 Uiso 0.50 1 calc PR C 8
C23 C 0.3008(6) 0.6132(5) 0.3525(9) 0.036(3) Uani 0.50 1 d PU C 8
H23 H 0.3077 0.6515 0.3579 0.043 Uiso 0.50 1 calc PR C 8
C24 C 0.2648(9) 0.5902(9) 0.3955(11) 0.032(4) Uani 0.50 1 d P C 8
H24 H 0.2484 0.6126 0.4317 0.039 Uiso 0.50 1 calc PR C 8
C25 C 0.2520(6) 0.5346(6) 0.3867(9) 0.022(3) Uani 0.50 1 d PDU C 8
C26' C 0.2203(10) 0.5130(12) 0.416(2) 0.044(5) Uani 0.50 1 d P C 7
O14' O 0.1939(10) 0.5463(9) 0.4496(10) 0.070(6) Uani 0.50 1 d P C 7

loop_
_atom_site_aniso_label
_atom_site_aniso_U_11
_atom_site_aniso_U_22
_atom_site_aniso_U_33
_atom_site_aniso_U_23
_atom_site_aniso_U_13
_atom_site_aniso_U_12
Mn1 0.0225(4) 0.0364(4) 0.0286(4) 0.0014(3) -0.0027(3) 0.0028(3)
Na1 0.0431(11) 0.0299(9) 0.0303(10) -0.0053(7) -0.0072(8) 0.0092(8)
O1 0.0240(18) 0.053(2) 0.048(2) 0.0061(17) -0.0010(15) -0.0024(15)
N1 0.033(2) 0.049(2) 0.034(2) -0.0050(19) 0.0014(18) 0.0093(19)
C1 0.025(2) 0.048(3) 0.040(3) -0.008(2) 0.006(2) 0.000(2)
Mn2 0.0222(3) 0.0218(3) 0.0220(3) 0.0021(2) -0.0051(2) 0.0002(2)
O2 0.0223(17) 0.0405(18) 0.0380(18) -0.0016(15) -0.0087(14) 0.0050(13)
N2 0.0218(18) 0.0248(17) 0.0185(17) 0.0024(14) -0.0061(14) -0.0003(14)
C2 0.031(3) 0.058(3) 0.043(3) -0.005(2) 0.011(2) 0.004(2)
Mn3 0.0241(4) 0.0300(3) 0.0260(3) 0.0057(3) -0.0025(3) -0.0014(3)
O3 0.018(6) 0.040(6) 0.048(6) 0.001(4) -0.017(4) 0.006(4)
N3 0.030(2) 0.0225(17) 0.033(2) 0.0036(16) -0.0008(17) 0.0052(15)
C3 0.029(3) 0.070(4) 0.063(4) -0.014(3) 0.018(3) -0.011(3)
Mn4 0.0309(4) 0.0240(3) 0.0300(4) 0.0066(3) -0.0073(3) -0.0028(3)
O4 0.0284(17) 0.0446(18) 0.0241(16) 0.0026(14) -0.0006(13) 0.0066(14)
N4 0.049(3) 0.037(2) 0.029(2) -0.0059(18) -0.0138(19) 0.0060(19)
C4 0.028(3) 0.084(5) 0.080(5) -0.003(4) 0.001(3) -0.001(3)
O5 0.0295(17) 0.0292(15) 0.0255(16) -0.0035(12) -0.0050(13) 0.0027(13)
N5 0.034(2) 0.0288(19) 0.034(2) 0.0113(16) -0.0042(17) 0.0029(16)
C5 0.031(3) 0.057(4) 0.077(4) -0.002(3) -0.013(3) -0.001(3)
O6 0.196(8) 0.076(5) 0.112(6) -0.023(4) 0.056(5) 0.037(5)
N6 0.0197(19) 0.0325(19) 0.040(2) 0.0081(17) -0.0082(16) -0.0069(15)
C6 0.021(2) 0.044(3) 0.057(3) -0.003(2) 0.001(2) 0.004(2)
O7 0.0264(16) 0.0228(14) 0.0267(15) 0.0030(12) -0.0105(12) -0.0067(12)
C7 0.033(3) 0.042(3) 0.055(3) 0.005(3) -0.014(2) 0.005(2)
O8 0.0254(16) 0.0218(13) 0.0236(15) 0.0027(11) -0.0072(12) 0.0003(11)
C8 0.037(3) 0.065(3) 0.023(2) 0.001(2) 0.004(2) 0.010(2)
O9 0.0205(15) 0.0288(15) 0.0236(15) 0.0043(12) -0.0086(12) -0.0004(12)
C9 0.037(3) 0.057(3) 0.025(2) 0.006(2) 0.003(2) 0.006(2)
O10 0.036(2) 0.060(2) 0.048(2) 0.0193(18) -0.0015(17) -0.0103(17)
C10 0.037(3) 0.045(3) 0.030(3) -0.012(2) -0.008(2) 0.010(2)
O11 0.0309(17) 0.0360(16) 0.0215(15) 0.0064(13) -0.0029(13) 0.0001(13)
C11 0.026(2) 0.038(2) 0.029(2) -0.0077(19) -0.0062(19) -0.0020(19)
O12 0.040(2) 0.0194(15) 0.046(2) 0.0000(14) -0.0150(15) -0.0017(14)
C12 0.035(3) 0.086(5) 0.051(4) -0.011(3) 0.008(3) 0.012(3)
O13 0.046(2) 0.0347(18) 0.050(2) 0.0147(16) -0.0048(17) -0.0114(16)
C13 0.069(5) 0.079(5) 0.075(5) -0.017(4) 0.035(4) 0.020(4)
O14 0.083(10) 0.036(6) 0.037(8) -0.018(6) 0.013(8) -0.026(6)
C14 0.035(3) 0.027(2) 0.029(2) 0.0015(18) -0.0062(19) 0.0058(18)
O15 0.086(3) 0.042(2) 0.048(2) 0.0214(18) -0.002(2) 0.001(2)
C15 0.024(2) 0.030(2) 0.024(2) 0.0024(17) -0.0040(17) -0.0002(17)
O16 0.052(3) 0.064(3) 0.066(3) 0.023(2) -0.008(2) 0.010(2)
C16 0.044(3) 0.051(3) 0.015(2) 0.005(2) -0.002(2) 0.001(2)
C17 0.038(3) 0.043(3) 0.032(3) 0.006(2) -0.001(2) 0.001(2)
C18 0.052(3) 0.038(3) 0.050(3) 0.021(2) -0.013(3) -0.005(2)
C19 0.062(4) 0.051(3) 0.046(3) 0.027(3) -0.018(3) -0.012(3)
C26 0.020(12) 0.046(11) 0.049(10) 0.016(7) -0.010(8) -0.012(9)
C27 0.037(3) 0.026(2) 0.034(2) 0.0033(19) -0.004(2) -0.0060(19)
C28 0.038(3) 0.028(2) 0.032(2) 0.0008(19) -0.009(2) -0.0014(19)
C29 0.021(2) 0.045(3) 0.034(3) 0.002(2) -0.0088(19) -0.0037(19)
C30 0.021(2) 0.032(2) 0.036(3) -0.0013(19) -0.0077(19) -0.0034(18)
C31 0.033(3) 0.071(4) 0.061(4) 0.025(3) 0.003(3) -0.019(3)
C32 0.037(3) 0.043(3) 0.059(4) 0.016(3) -0.006(3) -0.015(2)
C33 0.102(7) 0.108(7) 0.109(7) -0.004(6) 0.009(6) -0.012(6)
C34 0.106(15) 0.114(15) 0.117(15) -0.001(10) 0.032(10) 0.007(9)
O3' 0.025(6) 0.055(9) 0.107(14) 0.020(8) 0.001(7) 0.018(5)
O6' 0.061(11) 0.062(11) 0.075(11) 0.001(8) 0.015(8) -0.003(8)
C20' 0.020(7) 0.031(6) 0.036(8) 0.006(6) -0.006(6) -0.002(5)
C21' 0.048(8) 0.039(8) 0.056(8) 0.012(6) 0.006(6) -0.017(6)
C22' 0.085(15) 0.047(10) 0.046(11) 0.007(8) 0.009(9) 0.000(9)
C23' 0.050(8) 0.053(9) 0.061(10) 0.010(7) 0.006(7) -0.014(7)
C24' 0.035(9) 0.025(7) 0.070(15) -0.005(10) -0.017(10) 0.003(6)
C25' 0.031(7) 0.027(6) 0.035(7) -0.001(5) -0.005(5) -0.005(5)
C20 0.023(7) 0.037(7) 0.021(6) 0.000(5) 0.010(5) 0.001(6)
C21 0.051(7) 0.032(7) 0.036(6) 0.005(5) 0.012(5) -0.005(6)
C22 0.048(10) 0.036(10) 0.038(8) -0.017(6) 0.028(6) -0.024(7)
C23 0.043(7) 0.023(5) 0.037(6) 0.000(5) -0.004(5) -0.012(5)
C24 0.053(11) 0.023(7) 0.020(7) -0.001(5) 0.004(5) -0.002(6)
C25 0.025(6) 0.019(5) 0.025(6) -0.002(4) 0.008(4) 0.005(4)
C26' 0.015(10) 0.014(7) 0.100(15) 0.001(7) 0.000(8) 0.002(7)
O14' 0.097(10) 0.033(6) 0.069(13) -0.025(9) -0.019(10) 0.013(6)

loop_
_atom_type_symbol
_atom_type_description
_atom_type_scat_dispersion_real
_atom_type_scat_dispersion_imag
_atom_type_scat_source
C C 0.0033 0.0016 'International Tables Vol C Tables 4.2.6.8 and 6.1.1.4'
H H 0.0000 0.0000 'International Tables Vol C Tables 4.2.6.8 and 6.1.1.4'
N N 0.0061 0.0033 'International Tables Vol C Tables 4.2.6.8 and 6.1.1.4'
O O 0.0106 0.0060 'International Tables Vol C Tables 4.2.6.8 and 6.1.1.4'
Na Na 0.0362 0.0249 'International Tables Vol C Tables 4.2.6.8 and 6.1.1.4'
Mn Mn 0.3368 0.7283 'International Tables Vol C Tables 4.2.6.8 and 6.1.1.4'

loop_
_geom_angle_atom_site_label_1
_geom_angle_atom_site_label_2
_geom_angle_atom_site_label_3
_geom_angle
_geom_angle_site_symmetry_1
_geom_angle_site_symmetry_3
O1 Mn1 O4 88.97(15) . .
O1 Mn1 O2 90.69(15) . .
O4 Mn1 O2 177.57(14) . .
O1 Mn1 O5 175.14(14) . .
O4 Mn1 O5 94.68(13) . .
O2 Mn1 O5 85.80(13) . .
O1 Mn1 O9 100.82(14) . 7_556
O4 Mn1 O9 80.22(12) . 7_556
O2 Mn1 O9 97.49(12) . 7_556
O5 Mn1 O9 83.00(12) . 7_556
O1 Mn1 N1 96.03(16) . .
O4 Mn1 N1 79.08(14) . .
O2 Mn1 N1 103.35(14) . .
O5 Mn1 N1 81.54(14) . .
O9 Mn1 N1 152.95(13) 7_556 .
O1 Mn1 Mn2 142.35(12) . .
O4 Mn1 Mn2 84.87(10) . .
O2 Mn1 Mn2 93.94(10) . .
O5 Mn1 Mn2 41.54(9) . .
O9 Mn1 Mn2 41.53(8) 7_556 .
N1 Mn1 Mn2 118.98(11) . .
O1 Mn1 Na1 134.02(11) . .
O4 Mn1 Na1 137.00(11) . .
O2 Mn1 Na1 43.34(10) . .
O5 Mn1 Na1 42.51(9) . .
O9 Mn1 Na1 88.72(8) 7_556 .
N1 Mn1 Na1 94.66(11) . .
Mn2 Mn1 Na1 60.93(4) . .
O15 Na1 O16 87.50(17) 6_566 .
O15 Na1 O8 145.61(17) 6_566 .
O16 Na1 O8 107.13(15) . .
O15 Na1 O5 101.11(14) 6_566 .
O16 Na1 O5 153.42(16) . .
O8 Na1 O5 79.77(11) . .
O15 Na1 O2 115.51(16) 6_566 .
O16 Na1 O2 87.50(14) . .
O8 Na1 O2 96.48(12) . .
O5 Na1 O2 66.06(11) . .
O15 Na1 O12 82.71(15) 6_566 .
O16 Na1 O12 99.68(14) . .
O8 Na1 O12 64.49(11) . .
O5 Na1 O12 106.29(12) . .
O2 Na1 O12 160.86(13) . .
O15 Na1 C15 157.19(16) 6_566 .
O16 Na1 C15 83.18(15) . .
O8 Na1 C15 26.24(10) . .
O5 Na1 C15 96.43(11) . .
O2 Na1 C15 84.92(12) . .
O12 Na1 C15 78.42(12) . .
O15 Na1 Mn2 129.49(13) 6_566 .
O16 Na1 Mn2 142.57(13) . .
O8 Na1 Mn2 40.03(7) . .
O5 Na1 Mn2 39.89(8) . .
O2 Na1 Mn2 81.39(9) . .
O12 Na1 Mn2 82.23(8) . .
C15 Na1 Mn2 60.40(8) . .
O15 Na1 Mn1 112.88(13) 6_566 .
O16 Na1 Mn1 120.58(13) . .
O8 Na1 Mn1 86.72(8) . .
O5 Na1 Mn1 33.00(8) . .
O2 Na1 Mn1 33.09(7) . .
O12 Na1 Mn1 136.41(9) . .
C15 Na1 Mn1 89.73(9) . .
Mn2 Na1 Mn1 56.02(3) . .
O15 Na1 Mn4 114.02(14) 6_566 .
O16 Na1 Mn4 108.81(13) . .
O8 Na1 Mn4 32.10(7) . .
O5 Na1 Mn4 90.73(9) . .
O2 Na1 Mn4 128.24(10) . .
O12 Na1 Mn4 32.63(7) . .
C15 Na1 Mn4 50.87(9) . .
Mn2 Na1 Mn4 55.55(3) . .
Mn1 Na1 Mn4 111.23(5) . .
C1 O1 Mn1 129.2(3) . .
C10 N1 C12 113.8(4) . .
C10 N1 C8 112.5(4) . .
C12 N1 C8 111.6(4) . .
C10 N1 Mn1 101.2(3) . .
C12 N1 Mn1 113.0(3) . .
C8 N1 Mn1 103.9(3) . .
O1 C1 C6 124.8(5) . .
O1 C1 C2 116.3(5) . .
C6 C1 C2 118.9(5) . .
O9 Mn2 O7 175.75(11) 7_556 .
O9 Mn2 O5 78.32(11) 7_556 .
O7 Mn2 O5 103.42(12) . .
O9 Mn2 O8 98.54(11) 7_556 .
O7 Mn2 O8 77.67(11) . .
O5 Mn2 O8 89.63(11) . .
O9 Mn2 N2 86.62(11) 7_556 7_556
O7 Mn2 N2 96.97(12) . 7_556
O5 Mn2 N2 96.84(12) . 7_556
O8 Mn2 N2 172.45(12) . 7_556
O9 Mn2 N2 93.28(12) 7_556 .
O7 Mn2 N2 85.44(12) . .
O5 Mn2 N2 169.17(12) . .
O8 Mn2 N2 98.45(11) . .
N2 Mn2 N2 75.65(13) 7_556 .
O9 Mn2 Mn4 134.03(8) 7_556 .
O7 Mn2 Mn4 41.93(7) . .
O5 Mn2 Mn4 103.31(8) . .
O8 Mn2 Mn4 36.43(8) . .
N2 Mn2 Mn4 137.24(9) 7_556 .
N2 Mn2 Mn4 87.43(8) . .
O9 Mn2 Mn1 42.14(8) 7_556 .
O7 Mn2 Mn1 139.65(8) . .
O5 Mn2 Mn1 36.24(8) . .
O8 Mn2 Mn1 96.50(8) . .
N2 Mn2 Mn1 91.03(9) 7_556 .
N2 Mn2 Mn1 134.70(9) . .
Mn4 Mn2 Mn1 126.65(3) . .
O9 Mn2 Na1 90.94(8) 7_556 .
O7 Mn2 Na1 87.68(9) . .
O5 Mn2 Na1 45.16(8) . .
O8 Mn2 Na1 44.64(8) . .
N2 Mn2 Na1 141.32(10) 7_556 .
N2 Mn2 Na1 143.01(9) . .
Mn4 Mn2 Na1 64.05(4) . .
Mn1 Mn2 Na1 63.06(4) . .
C7 O2 Mn1 131.0(3) . .
C7 O2 Na1 124.9(3) . .
Mn1 O2 Na1 103.57(13) . .
N3 N2 Mn2 127.5(3) . 7_556
N3 N2 Mn2 121.1(3) . .
Mn2 N2 Mn2 104.35(13) 7_556 .
N3 N2 Mn3 109.2(3) . .
Mn2 N2 Mn3 92.73(12) 7_556 .
Mn2 N2 Mn3 91.96(12) . .
C3 C2 C1 120.8(5) . .
C3 C2 H2 119.6 . .
C1 C2 H2 119.6 . .
O4 Mn3 O11 97.80(12) 7_556 .
O4 Mn3 O7 164.07(11) 7_556 .
O11 Mn3 O7 73.38(11) . .
O4 Mn3 O9 73.94(11) 7_556 .
O11 Mn3 O9 154.43(11) . .
O7 Mn3 O9 108.21(11) . .
O4 Mn3 O10 86.80(14) 7_556 .
O11 Mn3 O10 77.01(12) . .
O7 Mn3 O10 103.61(13) . .
O9 Mn3 O10 125.44(12) . .
O4 Mn3 N6 121.18(13) 7_556 .
O11 Mn3 N6 128.96(12) . .
O7 Mn3 N6 73.85(12) . .
O9 Mn3 N6 73.88(11) . .
O10 Mn3 N6 74.03(13) . .
O4 Mn3 N2 85.08(12) 7_556 .
O11 Mn3 N2 75.94(11) . .
O7 Mn3 N2 79.94(11) . .
O9 Mn3 N2 79.23(11) . .
O10 Mn3 N2 150.35(12) . .
N6 Mn3 N2 133.75(12) . .
N4 N3 N2 179.7(5) . .
C2 C3 C4 120.2(6) . .
C2 C3 H3 119.9 . .
C4 C3 H3 119.9 . .
O11 Mn4 O13 87.55(15) . .
O11 Mn4 O12 177.57(14) . .
O13 Mn4 O12 90.74(16) . .
O11 Mn4 O8 95.11(13) . .
O13 Mn4 O8 177.10(14) . .
O12 Mn4 O8 86.63(13) . .
O11 Mn4 O7 82.27(12) . .
O13 Mn4 O7 98.63(13) . .
O12 Mn4 O7 96.28(12) . .
O8 Mn4 O7 82.89(11) . .
O11 Mn4 N5 80.13(13) . .
O13 Mn4 N5 98.09(15) . .
O12 Mn4 N5 101.84(14) . .
O8 Mn4 N5 81.28(13) . .
O7 Mn4 N5 155.09(12) . .
O11 Mn4 Mn2 82.13(9) . .
O13 Mn4 Mn2 140.04(11) . .
O12 Mn4 Mn2 98.11(10) . .
O8 Mn4 Mn2 41.82(8) . .
O7 Mn4 Mn2 41.83(8) . .
N5 Mn4 Mn2 117.73(10) . .
O11 Mn4 Na1 135.21(10) . .
O13 Mn4 Na1 136.84(12) . .
O12 Mn4 Na1 46.31(11) . .
O8 Mn4 Na1 40.67(9) . .
O7 Mn4 Na1 84.66(9) . .
N5 Mn4 Na1 95.57(11) . .
Mn2 Mn4 Na1 60.39(3) . .
C9 O4 Mn1 111.3(3) . .
C9 O4 Mn3 131.7(3) . 7_556
Mn1 O4 Mn3 108.88(14) . 7_556
C5 C4 C3 118.7(6) . .
C5 C4 H4 120.6 . .
C3 C4 H4 120.6 . .
C11 O5 Mn1 113.9(3) . .
C11 O5 Mn2 128.1(3) . .
Mn1 O5 Mn2 102.23(13) . .
C11 O5 Na1 109.6(2) . .
Mn1 O5 Na1 104.49(13) . .
Mn2 O5 Na1 94.95(12) . .
C14 N5 C18 113.4(4) . .
C14 N5 C16 113.6(4) . .
C18 N5 C16 112.0(4) . .
C14 N5 Mn4 101.8(3) . .
C18 N5 Mn4 110.4(3) . .
C16 N5 Mn4 104.7(3) . .
C4 C5 C6 121.7(6) . .
C4 C5 H5 119.1 . .
C6 C5 H5 119.1 . .
C13 O6 H6 109.5 . .
C28 N6 C29 110.6(4) . .
C28 N6 C32 112.1(4) . .
C29 N6 C32 110.5(4) . .
C28 N6 Mn3 107.5(3) . .
C29 N6 Mn3 106.5(3) . .
C32 N6 Mn3 109.4(3) . .
C1 C6 C5 119.6(5) . .
C1 C6 C7 123.2(4) . .
C5 C6 C7 117.2(5) . .
C27 O7 Mn2 126.7(3) . .
C27 O7 Mn4 113.4(2) . .
Mn2 O7 Mn4 96.24(11) . .
C27 O7 Mn3 116.9(3) . .
Mn2 O7 Mn3 102.18(11) . .
Mn4 O7 Mn3 95.42(12) . .
O3' C7 O3 27.5(8) . .
O3' C7 O2 121.8(10) . .
O3 C7 O2 117.0(8) . .
O3' C7 C6 115.6(10) . .
O3 C7 C6 121.2(8) . .
O2 C7 C6 120.4(4) . .
C15 O8 Mn4 115.2(2) . .
C15 O8 Mn2 128.7(2) . .
Mn4 O8 Mn2 101.75(12) . .
C15 O8 Na1 105.5(2) . .
Mn4 O8 Na1 107.23(13) . .
Mn2 O8 Na1 95.34(11) . .
N1 C8 C9 108.7(4) . .
N1 C8 H8A 110.0 . .
C9 C8 H8A 110.0 . .
N1 C8 H8B 110.0 . .
C9 C8 H8B 110.0 . .
H8A C8 H8B 108.3 . .
C30 O9 Mn2 124.7(3) . 7_556
C30 O9 Mn1 116.9(3) . 7_556
Mn2 O9 Mn1 96.34(11) 7_556 7_556
C30 O9 Mn3 116.6(2) . .
Mn2 O9 Mn3 101.37(11) 7_556 .
Mn1 O9 Mn3 95.54(11) 7_556 .
O4 C9 C8 107.4(4) . .
O4 C9 H9A 110.2 . .
C8 C9 H9A 110.2 . .
O4 C9 H9B 110.2 . .
C8 C9 H9B 110.2 . .
H9A C9 H9B 108.5 . .
C31 O10 Mn3 111.0(3) . .
C31 O10 H27 108.1 . .
Mn3 O10 H27 110.1 . .
N1 C10 C11 110.2(4) . .
N1 C10 H10A 109.6 . .
C11 C10 H10A 109.6 . .
N1 C10 H10B 109.6 . .
C11 C10 H10B 109.6 . .
H10A C10 H10B 108.1 . .
C17 O11 Mn4 113.9(3) . .
C17 O11 Mn3 132.6(3) . .
Mn4 O11 Mn3 104.59(13) . .
O5 C11 C10 110.7(4) . .
O5 C11 H11A 109.5 . .
C10 C11 H11A 109.5 . .
O5 C11 H11B 109.5 . .
C10 C11 H11B 109.5 . .
H11A C11 H11B 108.1 . .
C26 O12 C26' 16(2) . .
C26 O12 Mn4 140.2(11) . .
C26' O12 Mn4 124.4(13) . .
C26 O12 Na1 118.5(11) . .
C26' O12 Na1 133.9(13) . .
Mn4 O12 Na1 101.06(13) . .
N1 C12 C13 115.5(5) . .
N1 C12 H12A 108.4 . .
C13 C12 H12A 108.4 . .
N1 C12 H12B 108.4 . .
C13 C12 H12B 108.4 . .
H12A C12 H12B 107.5 . .
C20' O13 C20 18.4(11) . .
C20' O13 Mn4 139.1(8) . .
C20 O13 Mn4 120.9(7) . .
O6 C13 O6' 70.1(10) . .
O6 C13 C12 106.9(6) . .
O6' C13 C12 123.5(11) . .
O6 C13 H13A 110.4 . .
O6' C13 H13A 40.2 . .
C12 C13 H13A 110.4 . .
O6 C13 H13B 110.4 . .
O6' C13 H13B 123.8 . .
C12 C13 H13B 110.4 . .
H13A C13 H13B 108.6 . .
N5 C14 C15 109.3(4) . .
N5 C14 H14A 109.8 . .
C15 C14 H14A 109.8 . .
N5 C14 H14B 109.8 . .
C15 C14 H14B 109.8 . .
H14A C14 H14B 108.3 . .
C19 O15 Na1 158.6(4) . 6_565
C19 O15 H15 100.5 . .
Na1 O15 H15 100.7 6_565 .
O8 C15 C14 110.3(3) . .
O8 C15 Na1 48.25(19) . .
C14 C15 Na1 98.9(3) . .
O8 C15 H15A 109.6 . .
C14 C15 H15A 109.6 . .
Na1 C15 H15A 70.2 . .
O8 C15 H15B 109.6 . .
C14 C15 H15B 109.6 . .
Na1 C15 H15B 149.6 . .
H15A C15 H15B 108.1 . .
C34 O16 C33 108.3(17) . .
C34 O16 Na1 143.0(16) . .
C33 O16 Na1 108.5(6) . .
N5 C16 C17 108.9(4) . .
N5 C16 H16A 109.9 . .
C17 C16 H16A 109.9 . .
N5 C16 H16B 109.9 . .
C17 C16 H16B 109.9 . .
H16A C16 H16B 108.3 . .
O11 C17 C16 109.5(4) . .
O11 C17 H17A 109.8 . .
C16 C17 H17A 109.8 . .
O11 C17 H17B 109.8 . .
C16 C17 H17B 109.8 . .
H17A C17 H17B 108.2 . .
N5 C18 C19 115.0(4) . .
N5 C18 H18A 108.5 . .
C19 C18 H18A 108.5 . .
N5 C18 H18B 108.5 . .
C19 C18 H18B 108.5 . .
H18A C18 H18B 107.5 . .
O15 C19 C18 109.9(5) . .
O15 C19 H19A 109.7 . .
C18 C19 H19A 109.7 . .
O15 C19 H19B 109.7 . .
C18 C19 H19B 109.7 . .
H19A C19 H19B 108.2 . .
O14 C26 O12 131.3(17) . .
O14 C26 C25 111(3) . .
O12 C26 C25 116(3) . .
O7 C27 C28 110.6(4) . .
O7 C27 H27A 109.5 . .
C28 C27 H27A 109.5 . .
O7 C27 H27B 109.5 . .
C28 C27 H27B 109.5 . .
H27A C27 H27B 108.1 . .
N6 C28 C27 111.5(4) . .
N6 C28 H28A 109.3 . .
C27 C28 H28A 109.3 . .
N6 C28 H28B 109.3 . .
C27 C28 H28B 109.3 . .
H28A C28 H28B 108.0 . .
N6 C29 C30 110.8(4) . .
N6 C29 H29A 109.5 . .
C30 C29 H29A 109.5 . .
N6 C29 H29B 109.5 . .
C30 C29 H29B 109.5 . .
H29A C29 H29B 108.1 . .
O9 C30 C29 112.1(4) . .
O9 C30 H30A 109.2 . .
C29 C30 H30A 109.2 . .
O9 C30 H30B 109.2 . .
C29 C30 H30B 109.2 . .
H30A C30 H30B 107.9 . .
O10 C31 C32 110.8(4) . .
O10 C31 H31A 109.5 . .
C32 C31 H31A 109.5 . .
O10 C31 H31B 109.5 . .
C32 C31 H31B 109.5 . .
H31A C31 H31B 108.1 . .
N6 C32 C31 111.5(4) . .
N6 C32 H32A 109.3 . .
C31 C32 H32A 109.3 . .
N6 C32 H32B 109.3 . .
C31 C32 H32B 109.3 . .
H32A C32 H32B 108.0 . .
O16 C33 H33A 109.5 . .
O16 C33 H33B 109.5 . .
O16 C33 H33C 109.5 . .
O16 C34 H34A 109.5 . .
O16 C34 H34B 109.5 . .
O16 C34 H34C 109.5 . .
C13 O6' H6' 109.5 . .
O13 C20' C25' 112.6(16) . .
O13 C20' C21' 124.0(17) . .
C25' C20' C21' 123(2) . .
C20' C21' C22' 121.4(19) . .
C20' C21' H21' 119.3 . .
C22' C21' H21' 119.3 . .
C23' C22' C21' 116(2) . .
C23' C22' H22' 121.8 . .
C21' C22' H22' 121.8 . .
C24' C23' C22' 124(2) . .
C24' C23' H23' 117.9 . .
C22' C23' H23' 117.9 . .
C23' C24' C25' 117.3(17) . .
C23' C24' H24' 121.3 . .
C25' C24' H24' 121.3 . .
C20' C25' C24' 117.3(17) . .
C20' C25' C26' 131.7(19) . .
C24' C25' C26' 111.0(18) . .
O13 C20 C25 132.4(16) . .
O13 C20 C21 112.7(13) . .
C25 C20 C21 114.6(18) . .
C22 C21 C20 123.4(15) . .
C22 C21 H21 118.3 . .
C20 C21 H21 118.3 . .
C21 C22 C23 118.1(14) . .
C21 C22 H22 121.0 . .
C23 C22 H22 121.0 . .
C24 C23 C22 121.6(14) . .
C24 C23 H23 119.2 . .
C22 C23 H23 119.2 . .
C23 C24 C25 121.1(13) . .
C23 C24 H24 119.5 . .
C25 C24 H24 119.5 . .
C24 C25 C20 120.9(16) . .
C24 C25 C26 120(2) . .
C20 C25 C26 119(2) . .
O14' C26' O12 110(2) . .
O14' C26' C25' 127(2) . .
O12 C26' C25' 120(3) . .

loop_
_geom_bond_atom_site_label_1
_geom_bond_atom_site_label_2
_geom_bond_distance
_geom_bond_site_symmetry_2
Mn1 O1 1.879(3) .
Mn1 O4 1.910(3) .
Mn1 O2 1.946(3) .
Mn1 O5 1.950(3) .
Mn1 O9 2.176(3) 7_556
Mn1 N1 2.339(4) .
Mn1 Mn2 3.2236(9) .
Mn1 Na1 3.466(2) .
Na1 O15 2.269(4) 6_566
Na1 O16 2.390(4) .
Na1 O8 2.398(3) .
Na1 O5 2.419(3) .
Na1 O2 2.447(4) .
Na1 O12 2.589(4) .
Na1 C15 3.097(5) .
Na1 Mn2 3.3980(18) .
Na1 Mn4 3.514(2) .
O1 C1 1.340(6) .
N1 C10 1.453(7) .
N1 C12 1.478(7) .
N1 C8 1.493(6) .
C1 C6 1.388(7) .
C1 C2 1.397(7) .
Mn2 O9 2.150(3) 7_556
Mn2 O7 2.162(3) .
Mn2 O5 2.187(3) .
Mn2 O8 2.195(3) .
Mn2 N2 2.247(3) 7_556
Mn2 N2 2.300(3) .
Mn2 Mn4 3.2229(9) .
O2 C7 1.297(6) .
N2 N3 1.212(5) .
N2 Mn2 2.247(3) 7_556
N2 Mn3 2.465(3) .
C2 C3 1.380(7) .
C2 H2 0.9500 .
Mn3 O4 2.126(3) 7_556
Mn3 O11 2.231(3) .
Mn3 O7 2.243(3) .
Mn3 O9 2.261(3) .
Mn3 O10 2.317(4) .
Mn3 N6 2.400(4) .
O3 C7 1.264(17) .
N3 N4 1.150(5) .
C3 C4 1.402(9) .
C3 H3 0.9500 .
Mn4 O11 1.884(3) .
Mn4 O13 1.902(4) .
Mn4 O12 1.931(3) .
Mn4 O8 1.955(3) .
Mn4 O7 2.166(3) .
Mn4 N5 2.290(4) .
O4 C9 1.432(5) .
O4 Mn3 2.126(3) 7_556
C4 C5 1.365(9) .
C4 H4 0.9500 .
O5 C11 1.431(5) .
N5 C14 1.456(6) .
N5 C18 1.484(6) .
N5 C16 1.493(6) .
C5 C6 1.397(7) .
C5 H5 0.9500 .
O6 C13 1.367(10) .
O6 H6 0.8400 .
N6 C28 1.458(6) .
N6 C29 1.480(6) .
N6 C32 1.482(6) .
C6 C7 1.480(7) .
O7 C27 1.424(5) .
C7 O3' 1.262(18) .
O8 C15 1.421(5) .
C8 C9 1.519(7) .
C8 H8A 0.9900 .
C8 H8B 0.9900 .
O9 C30 1.413(5) .
O9 Mn2 2.150(3) 7_556
O9 Mn1 2.176(3) 7_556
C9 H9A 0.9900 .
C9 H9B 0.9900 .
O10 C31 1.438(6) .
O10 H27 0.8909 .
C10 C11 1.521(7) .
C10 H10A 0.9900 .
C10 H10B 0.9900 .
O11 C17 1.415(5) .
C11 H11A 0.9900 .
C11 H11B 0.9900 .
O12 C26 1.27(4) .
O12 C26' 1.38(3) .
C12 C13 1.531(9) .
C12 H12A 0.9900 .
C12 H12B 0.9900 .
O13 C20' 1.30(2) .
O13 C20 1.40(2) .
C13 O6' 1.46(2) .
C13 H13A 0.9900 .
C13 H13B 0.9900 .
O14 C26 1.24(4) .
C14 C15 1.523(6) .
C14 H14A 0.9900 .
C14 H14B 0.9900 .
O15 C19 1.420(6) .
O15 Na1 2.269(4) 6_565
O15 H15 0.9282 .
C15 H15A 0.9900 .
C15 H15B 0.9900 .
O16 C34 1.410(10) .
O16 C33 1.472(8) .
C16 C17 1.503(7) .
C16 H16A 0.9900 .
C16 H16B 0.9900 .
C17 H17A 0.9900 .
C17 H17B 0.9900 .
C18 C19 1.517(7) .
C18 H18A 0.9900 .
C18 H18B 0.9900 .
C19 H19A 0.9900 .
C19 H19B 0.9900 .
C26 C25 1.500(5) .
C27 C28 1.516(6) .
C27 H27A 0.9900 .
C27 H27B 0.9900 .
C28 H28A 0.9900 .
C28 H28B 0.9900 .
C29 C30 1.507(6) .
C29 H29A 0.9900 .
C29 H29B 0.9900 .
C30 H30A 0.9900 .
C30 H30B 0.9900 .
C31 C32 1.494(8) .
C31 H31A 0.9900 .
C31 H31B 0.9900 .
C32 H32A 0.9900 .
C32 H32B 0.9900 .
C33 H33A 0.9800 .
C33 H33B 0.9800 .
C33 H33C 0.9800 .
C34 H34A 0.9800 .
C34 H34B 0.9800 .
C34 H34C 0.9800 .
O6' H6' 0.8400 .
C20' C25' 1.33(2) .
C20' C21' 1.34(3) .
C21' C22' 1.39(3) .
C21' H21' 0.9500 .
C22' C23' 1.37(2) .
C22' H22' 0.9500 .
C23' C24' 1.35(3) .
C23' H23' 0.9500 .
C24' C25' 1.46(3) .
C24' H24' 0.9500 .
C25' C26' 1.52(3) .
C20 C25 1.432(18) .
C20 C21 1.46(3) .
C21 C22 1.37(2) .
C21 H21 0.9500 .
C22 C23 1.395(18) .
C22 H22 0.9500 .
C23 C24 1.37(3) .
C23 H23 0.9500 .
C24 C25 1.39(3) .
C24 H24 0.9500 .
C26' O14' 1.24(4) .

loop_
_platon_squeeze_void_nr
_platon_squeeze_void_average_x
_platon_squeeze_void_average_y
_platon_squeeze_void_average_z
_platon_squeeze_void_volume
_platon_squeeze_void_count_electrons
1 -0.002 -0.009 -0.008 2353.0 753
